data_4340449
loop_
_publ_author_name
'Morris, Wesley D.'
'Wolczanski, Peter T.'
'Sutter, J\"org'
'Meyer, Karsten'
'Cundari, Thomas R.'
'Lobkovsky, Emil B.'

_publ_section_title
;
 Iron and chromium complexes containing tridentate chelates based on
 nacnac and imino- and methyl-pyridine components: triggering C-x bond
 formation.
;
_journal_issue 14
_journal_name_full 'Inorganic chemistry'
_journal_page_first 7467
_journal_page_last 7484
_journal_paper_doi 10.1021/ic500807y
_journal_volume 53
_journal_year 2014
_chemical_formula_moiety 'C25 H29 Fe N3 O2'
_chemical_formula_sum 'C25 H29 Fe N3 O2'
_chemical_formula_weight 459.36
_chemical_name_systematic
; 
 ? 
;
_space_group_IT_number 2
_symmetry_cell_setting triclinic
_symmetry_space_group_name_Hall '-P 1'
_symmetry_space_group_name_H-M 'P -1'
_atom_sites_solution_hydrogens difmap
_atom_sites_solution_primary direct
_atom_sites_solution_secondary difmap
_audit_creation_method SHELXL-97
_cell_angle_alpha 90.636(2)
_cell_angle_beta 103.810(2)
_cell_angle_gamma 110.307(2)
_cell_formula_units_Z 2
_cell_length_a 8.9026(5)
_cell_length_b 9.0638(6)
_cell_length_c 15.4509(10)
_cell_measurement_reflns_used 9916
_cell_measurement_temperature 173(2)
_cell_measurement_theta_max 29.26
_cell_measurement_theta_min 2.53
_cell_volume 1129.41(12)
_computing_cell_refinement 'Bruker SAINT+'
_computing_data_collection 'Bruker APEX2'
_computing_data_reduction 'Bruker SAINT+'
_computing_molecular_graphics 'Bruker SHELXTL'
_computing_publication_material 'Bruker SHELXTL'
_computing_structure_refinement 'SHELXL-97 (Sheldrick, 1997)'
_computing_structure_solution 'SHELXS-97 (Sheldrick, 1990)'
_diffrn_ambient_temperature 173(2)
_diffrn_measured_fraction_theta_full 0.986
_diffrn_measured_fraction_theta_max 0.986
_diffrn_measurement_device_type 'Bruker X8 APEX II diffractometer'
_diffrn_measurement_method 'phi and omega scans'
_diffrn_radiation_monochromator graphite
_diffrn_radiation_source 'fine-focus sealed tube'
_diffrn_radiation_type MoK\a
_diffrn_radiation_wavelength 0.71073
_diffrn_reflns_av_R_equivalents 0.0204
_diffrn_reflns_av_sigmaI/netI 0.0199
_diffrn_reflns_limit_h_max 11
_diffrn_reflns_limit_h_min -11
_diffrn_reflns_limit_k_max 11
_diffrn_reflns_limit_k_min -12
_diffrn_reflns_limit_l_max 20
_diffrn_reflns_limit_l_min -20
_diffrn_reflns_number 21706
_diffrn_reflns_theta_full 28.28
_diffrn_reflns_theta_max 28.28
_diffrn_reflns_theta_min 2.41
_diffrn_standards_number 0
_exptl_absorpt_coefficient_mu 0.694
_exptl_absorpt_correction_T_max 0.9661
_exptl_absorpt_correction_T_min 0.8188
_exptl_absorpt_correction_type multi-scan
_exptl_absorpt_process_details SADABS
_exptl_crystal_colour black
_exptl_crystal_density_diffrn 1.351
_exptl_crystal_density_method 'not measured'
_exptl_crystal_description block
_exptl_crystal_F_000 484
_exptl_crystal_size_max 0.30
_exptl_crystal_size_mid 0.10
_exptl_crystal_size_min 0.05
_refine_diff_density_max 0.391
_refine_diff_density_min -0.269
_refine_diff_density_rms 0.049
_refine_ls_extinction_method none
_refine_ls_goodness_of_fit_ref 1.020
_refine_ls_hydrogen_treatment refall
_refine_ls_matrix_type full
_refine_ls_number_parameters 396
_refine_ls_number_reflns 5527
_refine_ls_number_restraints 0
_refine_ls_restrained_S_all 1.020
_refine_ls_R_factor_all 0.0310
_refine_ls_R_factor_gt 0.0272
_refine_ls_shift/su_max 0.018
_refine_ls_shift/su_mean 0.000
_refine_ls_structure_factor_coef Fsqd
_refine_ls_weighting_details 'calc w=1/[\s^2^(Fo^2^)+(0.0469P)^2^+0.3653P] where P=(Fo^2^+2Fc^2^)/3'
_refine_ls_weighting_scheme calc
_refine_ls_wR_factor_gt 0.0754
_refine_ls_wR_factor_ref 0.0785
_reflns_number_gt 5047
_reflns_number_total 5527
_reflns_threshold_expression >2sigma(I)
_cod_data_source_file ic500807y_si_002.cif
_cod_data_source_block wm4_5-Fe(iPr)
_cod_depositor_comments
;
The following automatic conversions were performed:

'_symmetry_cell_setting' value 'Triclinic' changed to 'triclinic'
according to
/usr/data/users/saulius/crontab/automatic-downloads/rss-feeds/ACS/lib/dictionaries/cif_core.dic
dictionary named 'cif_core.dic' version 2.4.2 from 2011-04-26.

Automatic conversion script
Id: cif_fix_values 2281 2013-09-26 08:29:07Z andrius 

 Adding full bibliography for 4340444--4340453.cif.
;
_cod_original_sg_symbol_H-M P-1
_cod_database_code 4340449

loop_
_symmetry_equiv_pos_as_xyz
'x, y, z'
'-x, -y, -z'

loop_
_atom_site_label
_atom_site_type_symbol
_atom_site_fract_x
_atom_site_fract_y
_atom_site_fract_z
_atom_site_U_iso_or_equiv
_atom_site_adp_type
_atom_site_occupancy
_atom_site_symmetry_multiplicity
_atom_site_calc_flag
Fe1 Fe 0.20467(2) 0.29747(2) 0.186852(11) 0.01679(6) Uani 1 1 d
O1 O 0.47432(14) 0.58917(13) 0.17899(8) 0.0375(3) Uani 1 1 d
O2 O 0.19599(14) 0.41974(14) 0.36083(7) 0.0356(3) Uani 1 1 d
N1 N 0.32161(13) 0.15660(12) 0.23538(7) 0.0171(2) Uani 1 1 d
N2 N 0.17128(13) 0.20984(13) 0.06534(7) 0.0190(2) Uani 1 1 d
N3 N -0.00855(13) 0.31607(13) 0.13180(7) 0.0196(2) Uani 1 1 d
C1 C 0.4903(2) -0.0110(2) 0.23804(11) 0.0311(3) Uani 1 1 d
H1C H 0.496(3) -0.087(3) 0.1987(16) 0.061(7) Uiso 1 1 d
H1B H 0.587(4) 0.051(4) 0.270(2) 0.105(11) Uiso 1 1 d
H1A H 0.452(3) -0.059(3) 0.2815(18) 0.071(8) Uiso 1 1 d
C2 C 0.39101(15) 0.08378(15) 0.19168(8) 0.0203(2) Uani 1 1 d
C3 C 0.37456(16) 0.08861(16) 0.09841(9) 0.0227(3) Uani 1 1 d
H3 H 0.437(2) 0.0419(19) 0.0751(11) 0.025(4) Uiso 1 1 d
C4 C 0.27095(16) 0.14259(15) 0.03826(8) 0.0213(2) Uani 1 1 d
C5 C 0.2576(2) 0.1184(2) -0.06018(9) 0.0298(3) Uani 1 1 d
H5C H 0.268(2) 0.216(2) -0.0857(12) 0.034(5) Uiso 1 1 d
H5B H 0.148(2) 0.037(2) -0.0917(12) 0.031(4) Uiso 1 1 d
H5A H 0.346(2) 0.084(2) -0.0676(13) 0.039(5) Uiso 1 1 d
C6 C 0.34392(15) 0.14069(14) 0.33037(8) 0.0172(2) Uani 1 1 d
C7 C 0.21250(16) 0.03151(15) 0.35791(9) 0.0204(2) Uani 1 1 d
C8 C 0.22862(18) 0.02234(17) 0.44956(9) 0.0253(3) Uani 1 1 d
H8 H 0.142(2) -0.052(2) 0.4698(12) 0.033(5) Uiso 1 1 d
C9 C 0.36970(18) 0.11849(18) 0.51177(9) 0.0269(3) Uani 1 1 d
H9 H 0.383(2) 0.113(2) 0.5717(13) 0.034(5) Uiso 1 1 d
C10 C 0.49829(17) 0.22482(17) 0.48365(9) 0.0243(3) Uani 1 1 d
H10 H 0.599(2) 0.294(2) 0.5283(12) 0.030(4) Uiso 1 1 d
C11 C 0.48909(15) 0.23828(15) 0.39295(8) 0.0191(2) Uani 1 1 d
C12 C 0.05678(17) -0.07707(16) 0.29123(10) 0.0256(3) Uani 1 1 d
H12 H 0.060(2) -0.048(2) 0.2317(12) 0.033(5) Uiso 1 1 d
C13 C -0.09863(19) -0.0589(2) 0.30733(13) 0.0370(4) Uani 1 1 d
H13C H -0.110(3) -0.084(2) 0.3650(15) 0.046(6) Uiso 1 1 d
H13B H -0.198(3) -0.130(2) 0.2653(14) 0.043(5) Uiso 1 1 d
H13A H -0.089(3) 0.054(3) 0.3052(15) 0.056(6) Uiso 1 1 d
C14 C 0.0450(3) -0.2487(2) 0.29304(17) 0.0494(5) Uani 1 1 d
H14C H -0.052(3) -0.317(3) 0.2518(15) 0.054(6) Uiso 1 1 d
H14B H 0.040(3) -0.284(3) 0.3511(17) 0.063(7) Uiso 1 1 d
H14A H 0.136(3) -0.267(3) 0.2793(16) 0.060(7) Uiso 1 1 d
C15 C 0.63278(16) 0.36042(16) 0.36628(9) 0.0230(3) Uani 1 1 d
H15 H 0.612(2) 0.3481(19) 0.3013(11) 0.024(4) Uiso 1 1 d
C16 C 0.79740(19) 0.3380(2) 0.40671(11) 0.0330(3) Uani 1 1 d
H16C H 0.791(2) 0.236(2) 0.3893(13) 0.037(5) Uiso 1 1 d
H16B H 0.829(2) 0.351(2) 0.4713(14) 0.038(5) Uiso 1 1 d
H16A H 0.890(2) 0.416(2) 0.3877(13) 0.038(5) Uiso 1 1 d
C17 C 0.6471(2) 0.52815(18) 0.39485(11) 0.0305(3) Uani 1 1 d
H17B H 0.677(2) 0.546(2) 0.4569(14) 0.040(5) Uiso 1 1 d
H17C H 0.546(3) 0.544(2) 0.3711(13) 0.038(5) Uiso 1 1 d
H17A H 0.729(3) 0.602(3) 0.3727(15) 0.055(6) Uiso 1 1 d
C18 C 0.04632(16) 0.23258(16) 0.00417(8) 0.0222(3) Uani 1 1 d
H18 H 0.029(2) 0.2106(19) -0.0552(12) 0.024(4) Uiso 1 1 d
C19 C -0.05449(16) 0.29043(15) 0.03924(9) 0.0211(2) Uani 1 1 d
C20 C -0.19359(17) 0.32047(17) -0.01251(9) 0.0263(3) Uani 1 1 d
H20 H -0.216(2) 0.308(2) -0.0763(13) 0.033(5) Uiso 1 1 d
C21 C -0.28818(18) 0.37138(18) 0.02899(10) 0.0291(3) Uani 1 1 d
H21 H -0.383(2) 0.390(2) -0.0047(12) 0.032(4) Uiso 1 1 d
C22 C -0.24400(18) 0.39352(18) 0.12322(10) 0.0296(3) Uani 1 1 d
H22 H -0.307(2) 0.427(2) 0.1536(13) 0.040(5) Uiso 1 1 d
C23 C -0.10703(17) 0.36778(17) 0.17048(9) 0.0251(3) Uani 1 1 d
H23 H -0.072(2) 0.383(2) 0.2347(12) 0.031(4) Uiso 1 1 d
C24 C 0.20100(16) 0.36599(16) 0.29436(9) 0.0233(3) Uani 1 1 d
C25 C 0.36657(17) 0.47485(16) 0.18167(8) 0.0228(3) Uani 1 1 d

loop_
_atom_site_aniso_label
_atom_site_aniso_U_11
_atom_site_aniso_U_22
_atom_site_aniso_U_33
_atom_site_aniso_U_23
_atom_site_aniso_U_13
_atom_site_aniso_U_12
Fe1 0.01807(10) 0.01899(10) 0.01339(9) 0.00086(6) 0.00243(7) 0.00789(7)
O1 0.0342(6) 0.0295(6) 0.0369(6) 0.0092(5) 0.0030(5) 0.0011(5)
O2 0.0389(6) 0.0528(7) 0.0208(5) -0.0066(5) 0.0029(4) 0.0270(5)
N1 0.0175(5) 0.0179(5) 0.0151(5) 0.0014(4) 0.0032(4) 0.0062(4)
N2 0.0193(5) 0.0211(5) 0.0157(5) 0.0014(4) 0.0038(4) 0.0066(4)
N3 0.0193(5) 0.0206(5) 0.0181(5) 0.0020(4) 0.0028(4) 0.0075(4)
C1 0.0370(8) 0.0389(8) 0.0253(7) 0.0000(6) 0.0032(6) 0.0267(7)
C2 0.0182(6) 0.0222(6) 0.0202(6) -0.0003(5) 0.0028(5) 0.0084(5)
C3 0.0215(6) 0.0279(7) 0.0209(6) -0.0024(5) 0.0073(5) 0.0106(5)
C4 0.0215(6) 0.0242(6) 0.0172(6) -0.0009(5) 0.0069(5) 0.0058(5)
C5 0.0327(8) 0.0430(9) 0.0172(6) 0.0014(6) 0.0086(6) 0.0166(7)
C6 0.0198(6) 0.0190(6) 0.0155(5) 0.0028(4) 0.0043(4) 0.0103(5)
C7 0.0205(6) 0.0197(6) 0.0214(6) 0.0037(5) 0.0047(5) 0.0083(5)
C8 0.0263(7) 0.0273(7) 0.0238(6) 0.0086(5) 0.0097(5) 0.0094(5)
C9 0.0315(7) 0.0355(7) 0.0161(6) 0.0063(5) 0.0070(5) 0.0142(6)
C10 0.0240(6) 0.0295(7) 0.0184(6) 0.0011(5) 0.0021(5) 0.0106(5)
C11 0.0192(6) 0.0215(6) 0.0179(6) 0.0015(4) 0.0042(5) 0.0091(5)
C12 0.0220(6) 0.0250(7) 0.0247(7) 0.0027(5) 0.0052(5) 0.0027(5)
C13 0.0223(7) 0.0428(9) 0.0411(9) -0.0005(7) 0.0049(6) 0.0083(7)
C14 0.0402(10) 0.0269(8) 0.0705(14) -0.0094(9) 0.0051(10) 0.0058(7)
C15 0.0199(6) 0.0269(6) 0.0184(6) 0.0005(5) 0.0036(5) 0.0047(5)
C16 0.0216(7) 0.0406(9) 0.0347(8) 0.0017(7) 0.0065(6) 0.0093(6)
C17 0.0303(8) 0.0251(7) 0.0295(7) 0.0013(6) 0.0047(6) 0.0041(6)
C18 0.0235(6) 0.0253(6) 0.0145(6) 0.0012(5) 0.0012(5) 0.0073(5)
C19 0.0202(6) 0.0201(6) 0.0192(6) 0.0032(5) 0.0017(5) 0.0051(5)
C20 0.0239(6) 0.0286(7) 0.0226(6) 0.0040(5) -0.0007(5) 0.0093(5)
C21 0.0214(6) 0.0325(7) 0.0319(7) 0.0061(6) 0.0003(5) 0.0121(6)
C22 0.0241(7) 0.0356(8) 0.0319(7) 0.0023(6) 0.0059(6) 0.0149(6)
C23 0.0246(6) 0.0303(7) 0.0223(6) 0.0011(5) 0.0045(5) 0.0133(5)
C24 0.0224(6) 0.0285(7) 0.0207(6) 0.0012(5) 0.0013(5) 0.0141(5)
C25 0.0252(6) 0.0243(6) 0.0182(6) 0.0027(5) 0.0004(5) 0.0114(5)

loop_
_atom_type_symbol
_atom_type_description
_atom_type_scat_dispersion_real
_atom_type_scat_dispersion_imag
_atom_type_scat_source
C C 0.0033 0.0016 'International Tables Vol C Tables 4.2.6.8 and 6.1.1.4'
H H 0.0000 0.0000 'International Tables Vol C Tables 4.2.6.8 and 6.1.1.4'
N N 0.0061 0.0033 'International Tables Vol C Tables 4.2.6.8 and 6.1.1.4'
O O 0.0106 0.0060 'International Tables Vol C Tables 4.2.6.8 and 6.1.1.4'
Fe Fe 0.3463 0.8444 'International Tables Vol C Tables 4.2.6.8 and 6.1.1.4'

loop_
_geom_angle_atom_site_label_1
_geom_angle_atom_site_label_2
_geom_angle_atom_site_label_3
_geom_angle
C25 Fe1 C24 91.37(6)
C25 Fe1 N2 95.33(5)
C24 Fe1 N2 171.08(5)
C25 Fe1 N3 109.50(5)
C24 Fe1 N3 91.43(5)
N2 Fe1 N3 80.80(4)
C25 Fe1 N1 103.48(5)
C24 Fe1 N1 93.43(5)
N2 Fe1 N1 90.73(4)
N3 Fe1 N1 146.53(4)
C2 N1 C6 117.08(10)
C2 N1 Fe1 126.59(9)
C6 N1 Fe1 116.16(8)
C18 N2 C4 120.13(11)
C18 N2 Fe1 114.36(9)
C4 N2 Fe1 125.25(9)
C23 N3 C19 116.36(11)
C23 N3 Fe1 129.25(9)
C19 N3 Fe1 113.90(8)
N1 C2 C3 121.93(12)
N1 C2 C1 121.89(12)
C3 C2 C1 116.17(12)
C4 C3 C2 128.06(12)
C3 C4 N2 121.27(11)
C3 C4 C5 119.45(12)
N2 C4 C5 119.16(12)
C7 C6 C11 121.35(11)
C7 C6 N1 117.85(11)
C11 C6 N1 120.69(11)
C8 C7 C6 118.30(12)
C8 C7 C12 119.71(12)
C6 C7 C12 121.98(11)
C9 C8 C7 120.98(13)
C10 C9 C8 120.05(13)
C9 C10 C11 121.35(13)
C10 C11 C6 117.95(12)
C10 C11 C15 118.88(11)
C6 C11 C15 123.14(11)
C7 C12 C14 111.03(13)
C7 C12 C13 111.65(12)
C14 C12 C13 110.79(14)
C11 C15 C17 110.62(11)
C11 C15 C16 111.75(12)
C17 C15 C16 109.75(12)
N2 C18 C19 115.41(11)
N3 C19 C18 113.68(11)
N3 C19 C20 121.55(12)
C18 C19 C20 124.77(12)
C21 C20 C19 119.96(13)
C20 C21 C22 118.49(13)
C23 C22 C21 119.84(13)
C22 C23 N3 123.75(13)
O2 C24 Fe1 174.76(12)
O1 C25 Fe1 178.67(13)

loop_
_geom_bond_atom_site_label_1
_geom_bond_atom_site_label_2
_geom_bond_distance
Fe1 C25 1.7658(14)
Fe1 C24 1.7785(13)
Fe1 N2 1.9444(10)
Fe1 N3 1.9518(11)
Fe1 N1 1.9615(10)
O1 C25 1.1513(17)
O2 C24 1.1489(17)
N1 C2 1.3213(16)
N1 C6 1.4490(15)
N2 C18 1.3546(17)
N2 C4 1.3715(16)
N3 C23 1.3692(17)
N3 C19 1.3834(16)
C1 C2 1.5071(19)
C2 C3 1.4160(18)
C3 C4 1.3669(19)
C4 C5 1.5046(18)
C6 C7 1.4044(17)
C6 C11 1.4066(17)
C7 C8 1.3952(18)
C7 C12 1.5167(18)
C8 C9 1.381(2)
C9 C10 1.382(2)
C10 C11 1.3933(18)
C11 C15 1.5201(18)
C12 C14 1.523(2)
C12 C13 1.525(2)
C15 C17 1.532(2)
C15 C16 1.534(2)
C18 C19 1.3880(19)
C19 C20 1.4188(18)
C20 C21 1.362(2)
C21 C22 1.407(2)
C22 C23 1.360(2)
